data_4301218
loop_
_publ_author_name
'Fei-Yan Yi'
'Na Zhao'
'Wei Wu'
'Jiang-Gao Mao'

_publ_section_title
;
Syntheses and Crystal Structures of Novel Manganese(II) or Cadmium(II)
Arsonates with Dinuclear Clusters or 1D Arrays
;
_journal_name_full 'Inorganic Chemistry'
_journal_page_first 628
_journal_page_last 637
_journal_paper_doi 10.1021/ic8016535
_journal_volume 48
_journal_year 2009
_chemical_formula_sum 'C30 H23 As Cd Cl N5 O11'
_chemical_formula_weight 852.30
_chemical_name_systematic
; 
 ? 
;
_space_group_IT_number 2
_symmetry_cell_setting triclinic
_symmetry_space_group_name_Hall '-P 1'
_symmetry_space_group_name_H-M 'P -1'
_atom_sites_solution_hydrogens geom
_atom_sites_solution_primary direct
_atom_sites_solution_secondary difmap
_audit_creation_method SHELXL-97
_cell_angle_alpha 111.839(4)
_cell_angle_beta 92.5540(10)
_cell_angle_gamma 101.575(5)
_cell_formula_units_Z 2
_cell_length_a 10.055(4)
_cell_length_b 12.654(5)
_cell_length_c 13.629(5)
_cell_measurement_temperature 293(2)
_cell_volume 1563.3(10)
_computing_structure_refinement 'SHELXL-97 (Sheldrick, 1997)'
_computing_structure_solution 'SHELXS-97 (Sheldrick, 1990)'
_diffrn_ambient_temperature 293(2)
_diffrn_measured_fraction_theta_full 0.981
_diffrn_measured_fraction_theta_max 0.981
_diffrn_measurement_device_type 'Saturn70 (4x4 bin mode)'
_diffrn_measurement_method 'narrow frame method'
_diffrn_radiation_monochromator graphite
_diffrn_radiation_source 'fine-focus sealed tube'
_diffrn_radiation_type MoK\a
_diffrn_radiation_wavelength 0.71073
_diffrn_reflns_av_R_equivalents 0.0272
_diffrn_reflns_av_sigmaI/netI 0.0502
_diffrn_reflns_limit_h_max 13
_diffrn_reflns_limit_h_min -10
_diffrn_reflns_limit_k_max 13
_diffrn_reflns_limit_k_min -16
_diffrn_reflns_limit_l_max 17
_diffrn_reflns_limit_l_min -17
_diffrn_reflns_number 12166
_diffrn_reflns_theta_full 27.44
_diffrn_reflns_theta_max 27.44
_diffrn_reflns_theta_min 2.66
_diffrn_standards_decay_% <1.0%
_exptl_absorpt_coefficient_mu 1.905
_exptl_absorpt_correction_T_max 1.000
_exptl_absorpt_correction_T_min 0.910
_exptl_absorpt_correction_type multi-scan
_exptl_crystal_colour yellow
_exptl_crystal_density_diffrn 1.811
_exptl_crystal_density_method 'not measured'
_exptl_crystal_description prism
_exptl_crystal_F_000 848
_exptl_crystal_size_max 0.12
_exptl_crystal_size_mid 0.06
_exptl_crystal_size_min 0.04
_refine_diff_density_max 0.784
_refine_diff_density_min -0.628
_refine_diff_density_rms 0.087
_refine_ls_extinction_method none
_refine_ls_goodness_of_fit_ref 1.048
_refine_ls_hydrogen_treatment constr
_refine_ls_matrix_type full
_refine_ls_number_parameters 509
_refine_ls_number_reflns 6999
_refine_ls_number_restraints 10
_refine_ls_restrained_S_all 1.055
_refine_ls_R_factor_all 0.0618
_refine_ls_R_factor_gt 0.0447
_refine_ls_shift/su_max 0.001
_refine_ls_shift/su_mean 0.000
_refine_ls_structure_factor_coef Fsqd
_refine_ls_weighting_details 'calc w=1/[\s^2^(Fo^2^)+(0.0418P)^2^+1.3901P] where P=(Fo^2^+2Fc^2^)/3'
_refine_ls_weighting_scheme calc
_refine_ls_wR_factor_gt 0.0927
_refine_ls_wR_factor_ref 0.1019
_reflns_number_gt 5456
_reflns_number_total 6999
_reflns_threshold_expression >2sigma(I)
_cod_data_source_file ic8016535_si_002_5.cif
_cod_data_source_block c5
_cod_depositor_comments
;
The following automatic conversions were performed:
'_exptl_absorpt_correction_type' value 'Multi-Scan' changed to
'multi-scan' according to
'/home/saulius/struct/CIF-dictionaries/cif_core.dic' dictionary named
'cif_core.dic' version 2.4.1 from 2010-06-29.

Automatic conversion script
Id: cif_fix_enum 1527 2010-12-29 10:47:43Z saulius 
;
_cod_original_sg_symbol_H-M P-1
_cod_database_code 4301218

loop_
_symmetry_equiv_pos_as_xyz
'x, y, z'
'-x, -y, -z'

loop_
_atom_site_label
_atom_site_type_symbol
_atom_site_fract_x
_atom_site_fract_y
_atom_site_fract_z
_atom_site_U_iso_or_equiv
_atom_site_adp_type
_atom_site_occupancy
_atom_site_symmetry_multiplicity
_atom_site_calc_flag
_atom_site_refinement_flags
_atom_site_disorder_assembly
_atom_site_disorder_group
Cd1 Cd -0.46349(3) 0.61427(2) 0.39445(2) 0.03542(10) Uani 1 1 d . . .
As1 As -0.71327(4) 0.56566(4) 0.56008(3) 0.03680(11) Uani 1 1 d . . .
N1 N -0.3579(3) 0.8126(3) 0.4424(3) 0.0427(8) Uani 1 1 d . . .
N2 N -0.6143(3) 0.7057(3) 0.3309(3) 0.0411(8) Uani 1 1 d . . .
N3 N -0.5763(3) 0.4290(3) 0.2645(3) 0.0405(8) Uani 1 1 d . . .
N4 N -0.3650(3) 0.5789(3) 0.2285(3) 0.0405(8) Uani 1 1 d . . .
C1 C -0.2367(6) 1.0419(4) 0.4762(5) 0.0731(17) Uani 1 1 d . . .
H1A H -0.1951 1.1186 0.4870 0.088 Uiso 1 1 calc R . .
C2 C -0.3632(6) 0.9872(4) 0.4125(4) 0.0591(13) Uani 1 1 d . . .
C3 C -0.4384(9) 1.0469(5) 0.3657(5) 0.085(2) Uani 1 1 d . . .
H3A H -0.4002 1.1239 0.3754 0.102 Uiso 1 1 calc R . .
C4 C -0.5608(8) 0.9936(5) 0.3093(5) 0.0815(19) Uani 1 1 d . . .
H4A H -0.6052 1.0334 0.2782 0.098 Uiso 1 1 calc R . .
C5 C -0.6270(6) 0.8760(4) 0.2947(4) 0.0579(13) Uani 1 1 d . . .
C6 C -0.7614(6) 0.8179(6) 0.2432(4) 0.0743(17) Uani 1 1 d . . .
H6A H -0.8113 0.8542 0.2118 0.089 Uiso 1 1 calc R . .
C7 C -0.8177(6) 0.7102(6) 0.2392(4) 0.0733(16) Uani 1 1 d . . .
H7A H -0.9074 0.6732 0.2075 0.088 Uiso 1 1 calc R . .
C8 C -0.7414(5) 0.6554(5) 0.2825(4) 0.0579(12) Uani 1 1 d . . .
H8A H -0.7805 0.5802 0.2776 0.069 Uiso 1 1 calc R . .
C9 C -0.5575(4) 0.8151(4) 0.3393(3) 0.0410(9) Uani 1 1 d . . .
C10 C -0.4226(4) 0.8720(3) 0.3989(3) 0.0422(9) Uani 1 1 d . . .
C11 C -0.2381(5) 0.8676(4) 0.5025(4) 0.0585(13) Uani 1 1 d . . .
H11A H -0.1948 0.8266 0.5330 0.070 Uiso 1 1 calc R . .
C12 C -0.1738(5) 0.9821(5) 0.5226(5) 0.0720(16) Uani 1 1 d . . .
H12A H -0.0904 1.0177 0.5662 0.086 Uiso 1 1 calc R . .
C13 C -0.7085(6) 0.2178(4) 0.1027(4) 0.0710(15) Uani 1 1 d . . .
H13A H -0.7548 0.1476 0.0488 0.085 Uiso 1 1 calc R . .
C14 C -0.6011(5) 0.2910(4) 0.0810(3) 0.0491(11) Uani 1 1 d . . .
C15 C -0.5512(6) 0.2619(5) -0.0198(4) 0.0610(13) Uani 1 1 d . . .
H15A H -0.5935 0.1917 -0.0756 0.073 Uiso 1 1 calc R . .
C16 C -0.4450(6) 0.3334(4) -0.0359(4) 0.0601(13) Uani 1 1 d . . .
H16A H -0.4146 0.3115 -0.1025 0.072 Uiso 1 1 calc R . .
C17 C -0.3773(5) 0.4423(4) 0.0468(3) 0.0483(10) Uani 1 1 d . . .
C18 C -0.2660(5) 0.5214(5) 0.0330(4) 0.0603(13) Uani 1 1 d . . .
H18A H -0.2319 0.5028 -0.0321 0.072 Uiso 1 1 calc R . .
C19 C -0.2095(5) 0.6241(5) 0.1148(4) 0.0591(13) Uani 1 1 d . . .
H19A H -0.1373 0.6770 0.1058 0.071 Uiso 1 1 calc R . .
C20 C -0.2595(5) 0.6504(4) 0.2125(4) 0.0511(11) Uani 1 1 d . . .
H20A H -0.2179 0.7205 0.2686 0.061 Uiso 1 1 calc R . .
C21 C -0.4238(4) 0.4759(4) 0.1472(3) 0.0381(9) Uani 1 1 d . . .
C22 C -0.5374(4) 0.3976(3) 0.1654(3) 0.0392(9) Uani 1 1 d . . .
C23 C -0.6773(5) 0.3550(4) 0.2812(4) 0.0557(12) Uani 1 1 d . . .
H23A H -0.7036 0.3754 0.3492 0.067 Uiso 1 1 calc R . .
C24 C -0.7459(6) 0.2486(4) 0.2025(5) 0.0715(16) Uani 1 1 d . . .
H24A H -0.8163 0.1992 0.2176 0.086 Uiso 1 1 calc R . .
C25 C -0.7300(6) 0.6655(4) 0.7052(3) 0.033(2) Uani 0.590(5) 1 d PG A 1
C26 C -0.8473(5) 0.6381(4) 0.7496(4) 0.0438(18) Uani 0.590(5) 1 d PG A 1
H26A H -0.9154 0.5714 0.7109 0.053 Uiso 0.590(5) 1 calc PR A 1
C27 C -0.8628(5) 0.7105(5) 0.8519(4) 0.046(2) Uani 0.590(5) 1 d PGD A 1
C28 C -0.7609(6) 0.8103(5) 0.9097(3) 0.044(2) Uani 0.590(5) 1 d PGD A 1
C29 C -0.6436(5) 0.8376(4) 0.8653(4) 0.0447(18) Uani 0.590(5) 1 d PG A 1
H29A H -0.5755 0.9044 0.9040 0.054 Uiso 0.590(5) 1 calc PR A 1
C30 C -0.6282(5) 0.7652(5) 0.7631(4) 0.0424(18) Uani 0.590(5) 1 d PG A 1
H30A H -0.5497 0.7835 0.7334 0.051 Uiso 0.590(5) 1 calc PR A 1
N5 N -0.9755(8) 0.6733(7) 0.8990(6) 0.073(2) Uani 0.590(5) 1 d PD A 1
O4 O -1.0519(8) 0.5777(7) 0.8500(6) 0.109(3) Uani 0.590(5) 1 d PD A 1
O5 O -0.9928(11) 0.7424(9) 0.9889(7) 0.106(4) Uani 0.590(5) 1 d PD A 1
O6 O -0.7667(8) 0.8887(6) 1.0074(5) 0.0625(19) Uani 0.590(5) 1 d PD A 1
H6B H -0.8370 0.8661 1.0294 0.094 Uiso 0.590(5) 1 calc PR A 1
C25' C -0.7804(7) 0.6324(7) 0.6919(5) 0.034(3) Uani 0.410(5) 1 d PG A 2
C26' C -0.8984(7) 0.5739(6) 0.7163(6) 0.052(3) Uani 0.410(5) 1 d PG A 2
H26B H -0.9488 0.5026 0.6661 0.063 Uiso 0.410(5) 1 calc PR A 2
C27' C -0.9411(7) 0.6219(7) 0.8156(6) 0.060(3) Uani 0.410(5) 1 d PG A 2
H27A H -1.0200 0.5828 0.8320 0.072 Uiso 0.410(5) 1 calc PR A 2
C28' C -0.8657(9) 0.7285(8) 0.8906(5) 0.053(4) Uani 0.410(5) 1 d PGD A 2
C29' C -0.7477(8) 0.7870(6) 0.8662(5) 0.035(3) Uani 0.410(5) 1 d PGD A 2
C30' C -0.7051(6) 0.7390(6) 0.7668(6) 0.037(2) Uani 0.410(5) 1 d PG A 2
H30B H -0.6261 0.7781 0.7505 0.044 Uiso 0.410(5) 1 calc PR A 2
N5' N -0.6668(10) 0.8954(8) 0.9428(7) 0.050(3) Uani 0.410(5) 1 d PD A 2
O4' O -0.7033(12) 0.9396(9) 1.0340(7) 0.067(3) Uani 0.410(5) 1 d PD A 2
O5' O -0.5628(9) 0.9414(7) 0.9161(7) 0.075(3) Uani 0.410(5) 1 d PD A 2
O6' O -0.9233(14) 0.7691(12) 0.9822(9) 0.084(4) Uani 0.410(5) 1 d PD A 2
H6'A H -0.8757 0.8328 1.0224 0.126 Uiso 0.410(5) 1 calc PR A 2
O1 O -0.5658(3) 0.6338(3) 0.5394(2) 0.0504(7) Uani 1 1 d . A .
O2 O -0.7236(3) 0.4269(2) 0.5428(2) 0.0421(6) Uani 1 1 d . . .
O3 O -0.8434(3) 0.5557(3) 0.4687(3) 0.0590(9) Uani 1 1 d . A .
H3B H -0.8836 0.6077 0.4958 0.089 Uiso 1 1 calc R . .
Cl1 Cl -0.93875(12) 1.00286(10) 0.78690(10) 0.0563(3) Uani 1 1 d . . .
O11 O -0.9245(8) 1.0927(5) 0.7487(6) 0.164(3) Uani 1 1 d . . .
O12 O -0.9708(7) 0.8941(4) 0.7058(5) 0.154(3) Uani 1 1 d . . .
O13 O -1.0380(9) 1.0133(5) 0.8491(7) 0.223(5) Uani 1 1 d . . .
O14 O -0.8164(9) 1.0216(8) 0.8369(8) 0.252(5) Uani 1 1 d . . .
O1W O -1.0033(3) 0.7033(3) 0.5156(3) 0.0724(11) Uani 1 1 d . . .
H1WA H -0.9849 0.7551 0.5787 0.109 Uiso 1 1 d R . .
H1WB H -1.0846 0.6628 0.5065 0.109 Uiso 1 1 d R . .

loop_
_atom_site_aniso_label
_atom_site_aniso_U_11
_atom_site_aniso_U_22
_atom_site_aniso_U_33
_atom_site_aniso_U_23
_atom_site_aniso_U_13
_atom_site_aniso_U_12
Cd1 0.04009(17) 0.03206(16) 0.03217(16) 0.00990(12) 0.00328(12) 0.00960(12)
As1 0.0421(2) 0.0425(2) 0.0320(2) 0.01533(18) 0.01209(17) 0.02041(18)
N1 0.0375(18) 0.0347(18) 0.049(2) 0.0076(16) 0.0019(16) 0.0100(15)
N2 0.0395(18) 0.047(2) 0.0383(19) 0.0169(16) 0.0026(15) 0.0121(15)
N3 0.0474(19) 0.0358(18) 0.0309(18) 0.0080(15) 0.0063(15) 0.0030(15)
N4 0.0466(19) 0.0399(18) 0.0335(18) 0.0143(15) 0.0051(15) 0.0069(15)
C1 0.086(4) 0.040(3) 0.075(4) 0.010(3) 0.036(3) -0.009(3)
C2 0.084(4) 0.037(2) 0.059(3) 0.018(2) 0.034(3) 0.015(2)
C3 0.148(6) 0.051(3) 0.070(4) 0.034(3) 0.032(4) 0.030(4)
C4 0.146(6) 0.068(4) 0.062(4) 0.040(3) 0.026(4) 0.061(4)
C5 0.085(4) 0.067(3) 0.037(2) 0.021(2) 0.017(2) 0.046(3)
C6 0.094(4) 0.104(5) 0.044(3) 0.028(3) 0.007(3) 0.066(4)
C7 0.054(3) 0.113(5) 0.052(3) 0.024(3) -0.005(2) 0.036(3)
C8 0.045(3) 0.075(3) 0.047(3) 0.021(3) -0.004(2) 0.008(2)
C9 0.055(2) 0.046(2) 0.030(2) 0.0155(18) 0.0147(18) 0.025(2)
C10 0.054(2) 0.035(2) 0.038(2) 0.0112(18) 0.0181(19) 0.0147(19)
C11 0.045(3) 0.048(3) 0.061(3) -0.001(2) 0.001(2) 0.010(2)
C12 0.050(3) 0.055(3) 0.077(4) -0.004(3) 0.018(3) -0.005(2)
C13 0.084(4) 0.045(3) 0.055(3) 0.002(2) -0.002(3) -0.011(3)
C14 0.066(3) 0.041(2) 0.034(2) 0.0078(19) 0.007(2) 0.011(2)
C15 0.082(4) 0.055(3) 0.032(3) 0.003(2) 0.006(2) 0.014(3)
C16 0.081(4) 0.066(3) 0.027(2) 0.005(2) 0.013(2) 0.027(3)
C17 0.054(3) 0.061(3) 0.034(2) 0.017(2) 0.0108(19) 0.025(2)
C18 0.062(3) 0.088(4) 0.044(3) 0.032(3) 0.025(2) 0.028(3)
C19 0.048(3) 0.073(3) 0.058(3) 0.031(3) 0.015(2) 0.007(2)
C20 0.056(3) 0.047(3) 0.051(3) 0.021(2) 0.014(2) 0.007(2)
C21 0.041(2) 0.046(2) 0.029(2) 0.0136(18) 0.0048(16) 0.0165(18)
C22 0.047(2) 0.037(2) 0.034(2) 0.0120(18) 0.0050(17) 0.0133(18)
C23 0.065(3) 0.044(3) 0.047(3) 0.013(2) 0.017(2) -0.002(2)
C24 0.078(4) 0.051(3) 0.061(4) 0.009(3) 0.013(3) -0.016(3)
C25 0.035(5) 0.035(5) 0.032(5) 0.012(4) 0.003(4) 0.013(4)
C26 0.048(5) 0.044(5) 0.033(4) 0.010(4) 0.009(4) 0.005(4)
C27 0.045(5) 0.058(6) 0.034(6) 0.018(4) 0.008(4) 0.005(5)
C28 0.061(5) 0.047(5) 0.022(5) 0.009(4) 0.010(4) 0.017(5)
C29 0.047(4) 0.033(4) 0.046(5) 0.010(4) 0.001(3) 0.002(3)
C30 0.051(5) 0.043(4) 0.039(4) 0.018(3) 0.015(4) 0.020(4)
N5 0.072(5) 0.071(5) 0.055(5) 0.012(4) 0.032(4) -0.006(4)
O4 0.095(6) 0.105(6) 0.074(5) 0.002(4) 0.046(4) -0.037(5)
O5 0.106(8) 0.115(7) 0.056(5) 0.001(5) 0.058(6) -0.006(6)
O6 0.072(5) 0.058(5) 0.030(4) -0.007(3) 0.010(3) 0.002(3)
C25' 0.034(7) 0.037(6) 0.023(5) 0.003(4) -0.010(5) 0.009(5)
C26' 0.056(7) 0.050(7) 0.030(6) -0.010(5) 0.009(5) 0.013(6)
C27' 0.048(7) 0.065(8) 0.044(7) 0.003(6) 0.026(5) -0.004(6)
C28' 0.063(9) 0.050(8) 0.031(8) 0.005(6) -0.003(6) 0.005(7)
C29' 0.047(7) 0.036(6) 0.020(6) 0.007(5) 0.007(5) 0.012(5)
C30' 0.035(6) 0.035(6) 0.046(7) 0.022(5) 0.002(5) 0.008(5)
N5' 0.055(6) 0.039(5) 0.049(6) 0.008(5) -0.008(5) 0.014(5)
O4' 0.082(8) 0.052(6) 0.034(5) -0.018(4) -0.002(5) 0.009(5)
O5' 0.065(6) 0.051(5) 0.076(7) -0.002(5) -0.002(5) -0.007(4)
O6' 0.087(9) 0.096(9) 0.039(6) -0.007(5) 0.043(6) 0.012(7)
O1 0.0527(18) 0.0529(18) 0.0415(18) 0.0153(15) 0.0133(14) 0.0078(14)
O2 0.0413(15) 0.0401(15) 0.0455(17) 0.0152(13) 0.0027(13) 0.0142(12)
O3 0.0585(19) 0.080(2) 0.0477(19) 0.0229(17) 0.0057(15) 0.0399(18)
Cl1 0.0563(7) 0.0498(6) 0.0496(7) 0.0064(5) 0.0030(5) 0.0099(5)
O11 0.204(7) 0.108(4) 0.195(7) 0.088(5) 0.027(6) 0.011(4)
O12 0.210(6) 0.078(3) 0.093(4) -0.027(3) 0.048(4) -0.030(4)
O13 0.274(10) 0.106(4) 0.264(10) 0.032(5) 0.211(9) 0.025(5)
O14 0.199(8) 0.204(8) 0.270(11) 0.005(7) -0.154(8) 0.076(6)
O1W 0.0441(18) 0.057(2) 0.108(3) 0.020(2) 0.0046(19) 0.0182(16)

loop_
_atom_type_symbol
_atom_type_description
_atom_type_scat_dispersion_real
_atom_type_scat_dispersion_imag
_atom_type_scat_source
C C 0.0033 0.0016 'International Tables Vol C Tables 4.2.6.8 and 6.1.1.4'
H H 0.0000 0.0000 'International Tables Vol C Tables 4.2.6.8 and 6.1.1.4'
N N 0.0061 0.0033 'International Tables Vol C Tables 4.2.6.8 and 6.1.1.4'
O O 0.0106 0.0060 'International Tables Vol C Tables 4.2.6.8 and 6.1.1.4'
Cl Cl 0.1484 0.1585 'International Tables Vol C Tables 4.2.6.8 and 6.1.1.4'
As As 0.0499 2.0058 'International Tables Vol C Tables 4.2.6.8 and 6.1.1.4'
Cd Cd -0.8075 1.2024 'International Tables Vol C Tables 4.2.6.8 and 6.1.1.4'

loop_
_geom_angle_atom_site_label_1
_geom_angle_atom_site_label_2
_geom_angle_atom_site_label_3
_geom_angle
_geom_angle_site_symmetry_1
_geom_angle_site_symmetry_3
_geom_angle_publ_flag
O1 Cd1 O2 94.54(11) . 2_466 ?
O1 Cd1 N1 97.51(12) . . ?
O2 Cd1 N1 93.83(11) 2_466 . ?
O1 Cd1 N3 105.84(11) . . ?
O2 Cd1 N3 101.51(11) 2_466 . ?
N1 Cd1 N3 150.73(12) . . ?
O1 Cd1 N2 92.44(12) . . ?
O2 Cd1 N2 163.74(11) 2_466 . ?
N1 Cd1 N2 70.68(12) . . ?
N3 Cd1 N2 90.64(12) . . ?
O1 Cd1 N4 175.55(11) . . ?
O2 Cd1 N4 86.97(11) 2_466 . ?
N1 Cd1 N4 86.55(12) . . ?
N3 Cd1 N4 69.73(11) . . ?
N2 Cd1 N4 87.18(11) . . ?
O1 As1 O2 114.90(14) . . ?
O1 As1 O3 110.24(16) . . ?
O2 As1 O3 103.30(15) . . ?
O1 As1 C25' 119.2(3) . . ?
O2 As1 C25' 104.8(3) . . ?
O3 As1 C25' 102.6(3) . . ?
O1 As1 C25 102.5(2) . . ?
O2 As1 C25 113.5(2) . . ?
O3 As1 C25 112.7(2) . . ?
C25' As1 C25 16.7(2) . . ?
C11 N1 C10 118.5(4) . . ?
C11 N1 Cd1 125.3(3) . . ?
C10 N1 Cd1 116.0(3) . . ?
C8 N2 C9 119.1(4) . . ?
C8 N2 Cd1 126.0(3) . . ?
C9 N2 Cd1 114.8(3) . . ?
C23 N3 C22 117.8(4) . . ?
C23 N3 Cd1 124.3(3) . . ?
C22 N3 Cd1 117.8(3) . . ?
C20 N4 C21 118.7(4) . . ?
C20 N4 Cd1 125.8(3) . . ?
C21 N4 Cd1 115.5(3) . . ?
C12 C1 C2 119.9(5) . . ?
C12 C1 H1A 120.1 . . ?
C2 C1 H1A 120.1 . . ?
C1 C2 C10 118.2(5) . . ?
C1 C2 C3 122.8(5) . . ?
C10 C2 C3 119.0(5) . . ?
C4 C3 C2 121.1(5) . . ?
C4 C3 H3A 119.5 . . ?
C2 C3 H3A 119.5 . . ?
C3 C4 C5 122.0(5) . . ?
C3 C4 H4A 119.0 . . ?
C5 C4 H4A 119.0 . . ?
C9 C5 C6 116.5(5) . . ?
C9 C5 C4 118.6(5) . . ?
C6 C5 C4 124.8(5) . . ?
C7 C6 C5 120.4(5) . . ?
C7 C6 H6A 119.8 . . ?
C5 C6 H6A 119.8 . . ?
C6 C7 C8 119.4(5) . . ?
C6 C7 H7A 120.3 . . ?
C8 C7 H7A 120.3 . . ?
N2 C8 C7 122.6(5) . . ?
N2 C8 H8A 118.7 . . ?
C7 C8 H8A 118.7 . . ?
N2 C9 C5 122.0(4) . . ?
N2 C9 C10 118.4(3) . . ?
C5 C9 C10 119.6(4) . . ?
N1 C10 C2 121.5(4) . . ?
N1 C10 C9 118.8(4) . . ?
C2 C10 C9 119.7(4) . . ?
N1 C11 C12 123.8(5) . . ?
N1 C11 H11A 118.1 . . ?
C12 C11 H11A 118.1 . . ?
C1 C12 C11 118.0(5) . . ?
C1 C12 H12A 121.0 . . ?
C11 C12 H12A 121.0 . . ?
C24 C13 C14 120.4(5) . . ?
C24 C13 H13A 119.8 . . ?
C14 C13 H13A 119.8 . . ?
C13 C14 C22 117.1(4) . . ?
C13 C14 C15 123.6(5) . . ?
C22 C14 C15 119.3(4) . . ?
C16 C15 C14 121.4(5) . . ?
C16 C15 H15A 119.3 . . ?
C14 C15 H15A 119.3 . . ?
C15 C16 C17 121.4(4) . . ?
C15 C16 H16A 119.3 . . ?
C17 C16 H16A 119.3 . . ?
C21 C17 C18 117.1(4) . . ?
C21 C17 C16 119.4(4) . . ?
C18 C17 C16 123.4(4) . . ?
C19 C18 C17 119.7(4) . . ?
C19 C18 H18A 120.1 . . ?
C17 C18 H18A 120.1 . . ?
C18 C19 C20 119.8(5) . . ?
C18 C19 H19A 120.1 . . ?
C20 C19 H19A 120.1 . . ?
N4 C20 C19 122.4(5) . . ?
N4 C20 H20A 118.8 . . ?
C19 C20 H20A 118.8 . . ?
N4 C21 C17 122.2(4) . . ?
N4 C21 C22 118.5(3) . . ?
C17 C21 C22 119.2(4) . . ?
N3 C22 C14 122.5(4) . . ?
N3 C22 C21 118.3(4) . . ?
C14 C22 C21 119.1(4) . . ?
N3 C23 C24 123.3(5) . . ?
N3 C23 H23A 118.3 . . ?
C24 C23 H23A 118.3 . . ?
C13 C24 C23 118.8(5) . . ?
C13 C24 H24A 120.6 . . ?
C23 C24 H24A 120.6 . . ?
C26 C25 C30 120.0 . . ?
C26 C25 As1 119.3(3) . . ?
C30 C25 As1 120.7(3) . . ?
C27 C26 C25 120.0 . . ?
C27 C26 H26A 120.0 . . ?
C25 C26 H26A 120.0 . . ?
C26 C27 C28 120.0 . . ?
C26 C27 N5 118.4(5) . . ?
C28 C27 N5 121.2(5) . . ?
O6 C28 C29 114.7(5) . . ?
O6 C28 C27 125.3(5) . . ?
C29 C28 C27 120.0 . . ?
C28 C29 C30 120.0 . . ?
C28 C29 H29A 120.0 . . ?
C30 C29 H29A 120.0 . . ?
C29 C30 C25 120.0 . . ?
C29 C30 H30A 120.0 . . ?
C25 C30 H30A 120.0 . . ?
O4 N5 O5 123.5(8) . . ?
O4 N5 C27 118.7(7) . . ?
O5 N5 C27 117.8(7) . . ?
C28 O6 H6B 109.5 . . ?
C26' C25' C30' 120.0 . . ?
C26' C25' As1 121.2(4) . . ?
C30' C25' As1 118.7(4) . . ?
C27' C26' C25' 120.0 . . ?
C27' C26' H26B 120.0 . . ?
C25' C26' H26B 120.0 . . ?
C26' C27' C28' 120.0 . . ?
C26' C27' H27A 120.0 . . ?
C28' C27' H27A 120.0 . . ?
O6' C28' C29' 125.9(8) . . ?
O6' C28' C27' 114.0(8) . . ?
C29' C28' C27' 120.0 . . ?
C28' C29' C30' 120.0 . . ?
C28' C29' N5' 121.1(6) . . ?
C30' C29' N5' 118.9(6) . . ?
C29' C30' C25' 120.0 . . ?
C29' C30' H30B 120.0 . . ?
C25' C30' H30B 120.0 . . ?
O5' N5' O4' 122.8(10) . . ?
O5' N5' C29' 117.5(9) . . ?
O4' N5' C29' 119.7(9) . . ?
C28' O6' H6'A 109.5 . . ?
As1 O1 Cd1 133.26(17) . . ?
As1 O2 Cd1 116.96(14) . 2_466 ?
As1 O3 H3B 109.5 . . ?
O14 Cl1 O13 114.6(7) . . ?
O14 Cl1 O12 109.7(5) . . ?
O13 Cl1 O12 109.6(4) . . ?
O14 Cl1 O11 103.0(6) . . ?
O13 Cl1 O11 107.8(5) . . ?
O12 Cl1 O11 112.1(4) . . ?
H1WA O1W H1WB 109.5 . . ?

loop_
_geom_bond_atom_site_label_1
_geom_bond_atom_site_label_2
_geom_bond_distance
_geom_bond_site_symmetry_2
_geom_bond_publ_flag
Cd1 O1 2.223(3) . ?
Cd1 O2 2.263(3) 2_466 ?
Cd1 N1 2.346(3) . ?
Cd1 N3 2.363(3) . ?
Cd1 N2 2.392(3) . ?
Cd1 N4 2.433(3) . ?
As1 O1 1.651(3) . ?
As1 O2 1.664(3) . ?
As1 O3 1.718(3) . ?
As1 C25' 1.898(5) . ?
As1 C25 1.948(4) . ?
N1 C11 1.326(5) . ?
N1 C10 1.354(5) . ?
N2 C8 1.326(5) . ?
N2 C9 1.348(5) . ?
N3 C23 1.326(5) . ?
N3 C22 1.359(5) . ?
N4 C20 1.332(5) . ?
N4 C21 1.354(5) . ?
C1 C12 1.373(8) . ?
C1 C2 1.397(8) . ?
C1 H1A 0.9300 . ?
C2 C10 1.398(6) . ?
C2 C3 1.447(8) . ?
C3 C4 1.326(9) . ?
C3 H3A 0.9300 . ?
C4 C5 1.437(8) . ?
C4 H4A 0.9300 . ?
C5 C9 1.407(6) . ?
C5 C6 1.411(8) . ?
C6 C7 1.347(8) . ?
C6 H6A 0.9300 . ?
C7 C8 1.376(7) . ?
C7 H7A 0.9300 . ?
C8 H8A 0.9300 . ?
C9 C10 1.447(6) . ?
C11 C12 1.380(7) . ?
C11 H11A 0.9300 . ?
C12 H12A 0.9300 . ?
C13 C24 1.361(8) . ?
C13 C14 1.394(7) . ?
C13 H13A 0.9300 . ?
C14 C22 1.409(6) . ?
C14 C15 1.426(6) . ?
C15 C16 1.337(7) . ?
C15 H15A 0.9300 . ?
C16 C17 1.425(7) . ?
C16 H16A 0.9300 . ?
C17 C21 1.406(6) . ?
C17 C18 1.414(7) . ?
C18 C19 1.351(7) . ?
C18 H18A 0.9300 . ?
C19 C20 1.390(7) . ?
C19 H19A 0.9300 . ?
C20 H20A 0.9300 . ?
C21 C22 1.450(6) . ?
C23 C24 1.388(7) . ?
C23 H23A 0.9300 . ?
C24 H24A 0.9300 . ?
C25 C26 1.3900 . ?
C25 C30 1.3900 . ?
C26 C27 1.3900 . ?
C26 H26A 0.9300 . ?
C27 C28 1.3900 . ?
C27 N5 1.413(8) . ?
C28 O6 1.344(7) . ?
C28 C29 1.3900 . ?
C29 C30 1.3900 . ?
C29 H29A 0.9300 . ?
C30 H30A 0.9300 . ?
N5 O4 1.216(9) . ?
N5 O5 1.256(10) . ?
O6 H6B 0.8200 . ?
C25' C26' 1.3900 . ?
C25' C30' 1.3900 . ?
C26' C27' 1.3900 . ?
C26' H26B 0.9300 . ?
C27' C28' 1.3900 . ?
C27' H27A 0.9300 . ?
C28' O6' 1.365(11) . ?
C28' C29' 1.3900 . ?
C29' C30' 1.3900 . ?
C29' N5' 1.430(10) . ?
C30' H30B 0.9300 . ?
N5' O5' 1.230(11) . ?
N5' O4' 1.264(11) . ?
O6' H6'A 0.8200 . ?
O2 Cd1 2.263(3) 2_466 ?
O3 H3B 0.8200 . ?
Cl1 O14 1.312(6) . ?
Cl1 O13 1.333(6) . ?
Cl1 O12 1.370(5) . ?
Cl1 O11 1.402(6) . ?
O1W H1WA 0.8500 . ?
O1W H1WB 0.8499 . ?

loop_
_geom_hbond_atom_site_label_D
_geom_hbond_atom_site_label_H
_geom_hbond_atom_site_label_A
_geom_hbond_distance_DH
_geom_hbond_distance_HA
_geom_hbond_distance_DA
_geom_hbond_angle_DHA
_geom_hbond_site_symmetry_A
O6 H6B O5 0.82 1.87 2.564(11) 141.2 .
O6' H6'A O4' 0.82 1.93 2.620(16) 140.8 .
O3 H3B O1W 0.82 1.83 2.625(4) 162.4 .
O1W H1WA O12 0.85 1.93 2.759(6) 164.5 .
O1W H1WB O2 0.85 1.97 2.811(4) 168.1 2_366
